data_4122798
loop_
_publ_author_name
'Wagni\`eres, Olivier'
'Xu, Zhengren'
'Wang, Qian'
'Zhu, Jieping'

_publ_section_title
;
 Unified strategy to monoterpene indole alkaloids: total syntheses of
 (+-)-goniomitine, (+-)-1,2-dehydroaspidospermidine,
 (+-)-aspidospermidine, (+-)-vincadifformine, and (+-)-kopsihainanine a.
;
_journal_issue 42
_journal_name_full 'Journal of the American Chemical Society'
_journal_page_first 15102
_journal_page_last 15108
_journal_paper_doi 10.1021/ja509329x
_journal_volume 136
_journal_year 2014
_chemical_formula_moiety 'C25 H29 N3 O6 S'
_chemical_formula_sum 'C25 H29 N3 O6 S'
_chemical_formula_weight 499.57
_space_group_IT_number 2
_symmetry_cell_setting triclinic
_symmetry_space_group_name_Hall '-P 1'
_symmetry_space_group_name_H-M 'P -1'
_atom_sites_solution_hydrogens geom
_atom_sites_solution_primary direct
_atom_sites_solution_secondary difmap
_audit_creation_method SHELXL-97
_audit_update_record
;
2013-06-27 # Formatted by publCIF
;
_cell_angle_alpha 86.976(4)
_cell_angle_beta 78.153(4)
_cell_angle_gamma 73.826(4)
_cell_formula_units_Z 2
_cell_length_a 8.0074(3)
_cell_length_b 11.6089(6)
_cell_length_c 13.7965(8)
_cell_measurement_reflns_used 5688
_cell_measurement_temperature 140(2)
_cell_measurement_theta_max 72.4100
_cell_measurement_theta_min 3.9460
_cell_volume 1205.47(11)
_computing_cell_refinement
; 
CrysAlisPro, Agilent Technologies, 
Version 1.171.36.28 (release 01-02-2013 CrysAlis171 .NET) 
(compiled Feb  1 2013,16:14:44) 
;
_computing_data_collection
; 
CrysAlisPro, Agilent Technologies, 
Version 1.171.36.28 (release 01-02-2013 CrysAlis171 .NET) 
(compiled Feb  1 2013,16:14:44) 
;
_computing_data_reduction
; 
CrysAlisPro, Agilent Technologies, 
Version 1.171.36.28 (release 01-02-2013 CrysAlis171 .NET) 
(compiled Feb  1 2013,16:14:44) 
;
_computing_molecular_graphics 'Bruker SHELXTL'
_computing_publication_material 'Bruker SHELXTL'
_computing_structure_refinement 'SHELXL-97 (Sheldrick, 1997)'
_computing_structure_solution 'SHELXS-97 (Sheldrick, 1990)'
_diffrn_ambient_temperature 140(2)
_diffrn_detector_area_resol_mean 10.2665
_diffrn_measured_fraction_theta_full 0.999
_diffrn_measured_fraction_theta_max 0.970
_diffrn_measurement_device_type 'SuperNova, Dual, Cu at zero, Atlas'
_diffrn_measurement_method '\w scans'
_diffrn_radiation_monochromator mirror
_diffrn_radiation_source 'SuperNova (Cu) X-ray Source'
_diffrn_radiation_type 'Cu K\a'
_diffrn_radiation_wavelength 1.54178
_diffrn_reflns_av_R_equivalents 0.0154
_diffrn_reflns_av_sigmaI/netI 0.0171
_diffrn_reflns_limit_h_max 6
_diffrn_reflns_limit_h_min -9
_diffrn_reflns_limit_k_max 13
_diffrn_reflns_limit_k_min -14
_diffrn_reflns_limit_l_max 16
_diffrn_reflns_limit_l_min -16
_diffrn_reflns_number 8180
_diffrn_reflns_theta_full 67.00
_diffrn_reflns_theta_max 73.00
_diffrn_reflns_theta_min 3.96
_exptl_absorpt_coefficient_mu 1.589
_exptl_absorpt_correction_T_max 1.00000
_exptl_absorpt_correction_T_min 0.35725
_exptl_absorpt_correction_type multi-scan
_exptl_absorpt_process_details
; 
CrysAlisPro, Agilent Technologies, 
Version 1.171.36.28 (release 01-02-2013 CrysAlis171 .NET) 
(compiled Feb  1 2013,16:14:44) 
Empirical absorption correction using spherical harmonics, 
 implemented in SCALE3 ABSPACK scaling algorithm. 
;
_exptl_crystal_colour colourless
_exptl_crystal_density_diffrn 1.376
_exptl_crystal_density_method 'not measured'
_exptl_crystal_description prismatic
_exptl_crystal_F_000 528
_exptl_crystal_size_max 0.49
_exptl_crystal_size_mid 0.20
_exptl_crystal_size_min 0.14
_refine_diff_density_max 0.354
_refine_diff_density_min -0.379
_refine_diff_density_rms 0.043
_refine_ls_extinction_method none
_refine_ls_goodness_of_fit_ref 1.030
_refine_ls_hydrogen_treatment constr
_refine_ls_matrix_type full
_refine_ls_number_parameters 317
_refine_ls_number_reflns 4658
_refine_ls_number_restraints 0
_refine_ls_restrained_S_all 1.030
_refine_ls_R_factor_all 0.0385
_refine_ls_R_factor_gt 0.0370
_refine_ls_shift/su_max 0.000
_refine_ls_shift/su_mean 0.000
_refine_ls_structure_factor_coef Fsqd
_refine_ls_weighting_details 'calc w=1/[\s^2^(Fo^2^)+(0.0521P)^2^+0.5453P] where P=(Fo^2^+2Fc^2^)/3'
_refine_ls_weighting_scheme calc
_refine_ls_wR_factor_gt 0.0963
_refine_ls_wR_factor_ref 0.0977
_reflns_number_gt 4456
_reflns_number_total 4658
_reflns_threshold_expression >2sigma(I)
_cod_data_source_file ja509329x_si_001.cif
_cod_data_source_block ow331
_cod_depositor_comments 'Adding full bibliography for 4122798.cif.'
_cod_original_cell_volume 1205.46(10)
_cod_database_code 4122798

loop_
_symmetry_equiv_pos_as_xyz
'x, y, z'
'-x, -y, -z'

loop_
_atom_site_label
_atom_site_type_symbol
_atom_site_fract_x
_atom_site_fract_y
_atom_site_fract_z
_atom_site_U_iso_or_equiv
_atom_site_adp_type
_atom_site_occupancy
_atom_site_symmetry_multiplicity
_atom_site_calc_flag
_atom_site_refinement_flags
S1 S 0.33217(4) 0.35753(3) 0.35852(2) 0.02127(10) Uani 1 1 d .
O1 O 0.26333(14) 0.29614(9) 0.44299(8) 0.0304(2) Uani 1 1 d .
O2 O 0.23057(13) 0.47385(9) 0.33452(8) 0.0291(2) Uani 1 1 d .
O3 O 0.5090(2) 0.25205(14) 0.60533(11) 0.0657(5) Uani 1 1 d .
O4 O 0.5896(3) 0.13015(12) 0.48068(11) 0.0744(6) Uani 1 1 d .
O5 O 0.3977(2) -0.34120(11) 0.14846(11) 0.0565(4) Uani 1 1 d .
O6 O 0.34369(16) -0.16775(10) 0.07889(8) 0.0360(3) Uani 1 1 d .
N1 N 0.37354(15) 0.27350(10) 0.26223(9) 0.0238(2) Uani 1 1 d .
N2 N 0.5660(2) 0.22855(15) 0.51744(12) 0.0529(5) Uani 1 1 d .
N3 N 0.31950(17) -0.23434(11) 0.14919(10) 0.0302(3) Uani 1 1 d .
C1 C 0.4594(2) 0.14405(13) 0.27352(11) 0.0290(3) Uani 1 1 d .
H1A H 0.5430 0.1352 0.3190 0.035 Uiso 1 1 calc R
H1B H 0.5293 0.1110 0.2083 0.035 Uiso 1 1 calc R
C2 C 0.3285(2) 0.07026(13) 0.31343(11) 0.0329(3) Uani 1 1 d .
H2A H 0.2201 0.1231 0.3538 0.040 Uiso 1 1 calc R
H2B H 0.3825 0.0067 0.3573 0.040 Uiso 1 1 calc R
C3 C 0.2759(2) 0.01146(12) 0.23047(10) 0.0256(3) Uani 1 1 d .
H3 H 0.3877 -0.0395 0.1897 0.031 Uiso 1 1 calc R
C4 C 0.18735(19) 0.10441(12) 0.16241(10) 0.0248(3) Uani 1 1 d .
C5 C -0.0036(2) 0.17927(14) 0.18813(11) 0.0315(3) Uani 1 1 d .
H5A H -0.0217 0.2346 0.2439 0.038 Uiso 1 1 calc R
H5B H -0.0853 0.1278 0.2058 0.038 Uiso 1 1 calc R
C6 C -0.0320(2) 0.24928(14) 0.09173(12) 0.0324(3) Uani 1 1 d .
H6A H -0.0952 0.3346 0.1070 0.039 Uiso 1 1 calc R
H6B H -0.1036 0.2150 0.0567 0.039 Uiso 1 1 calc R
C7 C 0.15473(19) 0.23809(13) 0.02636(11) 0.0275(3) Uani 1 1 d .
C8 C 0.26880(19) 0.13558(12) 0.07557(10) 0.0252(3) Uani 1 1 d .
H8 H 0.3886 0.0967 0.0468 0.030 Uiso 1 1 calc R
C9 C 0.2107(2) 0.35499(13) 0.02850(11) 0.0307(3) Uani 1 1 d .
H9A H 0.3283 0.3442 -0.0156 0.037 Uiso 1 1 calc R
H9B H 0.1252 0.4203 0.0006 0.037 Uiso 1 1 calc R
C10 C 0.2214(2) 0.39504(13) 0.13050(12) 0.0329(3) Uani 1 1 d .
H10A H 0.1216 0.3798 0.1801 0.039 Uiso 1 1 calc R
H10B H 0.2072 0.4826 0.1292 0.039 Uiso 1 1 calc R
C11 C 0.3972(2) 0.33076(14) 0.16334(11) 0.0293(3) Uani 1 1 d .
H11A H 0.4682 0.2685 0.1136 0.035 Uiso 1 1 calc R
H11B H 0.4654 0.3897 0.1645 0.035 Uiso 1 1 calc R
C12 C 0.53419(18) 0.37835(14) 0.37904(12) 0.0294(3) Uani 1 1 d .
C13 C 0.5985(2) 0.46536(16) 0.32232(14) 0.0413(4) Uani 1 1 d .
H13 H 0.5385 0.5071 0.2728 0.050 Uiso 1 1 calc R
C14 C 0.7501(3) 0.4914(2) 0.3380(2) 0.0639(7) Uani 1 1 d .
H14 H 0.7963 0.5481 0.2969 0.077 Uiso 1 1 calc R
C15 C 0.8327(3) 0.4366(3) 0.4113(2) 0.0763(9) Uani 1 1 d .
H15 H 0.9344 0.4567 0.4223 0.092 Uiso 1 1 calc R
C16 C 0.7704(3) 0.3522(2) 0.4697(2) 0.0688(8) Uani 1 1 d .
H16 H 0.8281 0.3147 0.5214 0.083 Uiso 1 1 calc R
C17 C 0.6215(2) 0.32153(16) 0.45288(13) 0.0418(4) Uani 1 1 d .
C18 C 0.1605(2) -0.07081(12) 0.27332(10) 0.0258(3) Uani 1 1 d .
C19 C 0.0203(2) -0.03441(13) 0.35418(11) 0.0324(3) Uani 1 1 d .
H19 H -0.0005 0.0421 0.3830 0.039 Uiso 1 1 calc R
C20 C -0.0899(2) -0.10600(15) 0.39392(11) 0.0353(3) Uani 1 1 d .
H20 H -0.1867 -0.0767 0.4472 0.042 Uiso 1 1 calc R
C21 C -0.0593(2) -0.22003(14) 0.35604(11) 0.0329(3) Uani 1 1 d .
H21 H -0.1338 -0.2693 0.3835 0.039 Uiso 1 1 calc R
C22 C 0.0808(2) -0.26096(13) 0.27800(11) 0.0283(3) Uani 1 1 d .
H22 H 0.1060 -0.3397 0.2524 0.034 Uiso 1 1 calc R
C23 C 0.18437(19) -0.18587(12) 0.23733(10) 0.0252(3) Uani 1 1 d .
C24 C 0.1653(2) 0.20950(14) -0.08307(11) 0.0335(3) Uani 1 1 d .
H24A H 0.0720 0.2716 -0.1083 0.040 Uiso 1 1 calc R
H24B H 0.2814 0.2152 -0.1217 0.040 Uiso 1 1 calc R
C25 C 0.1439(2) 0.08639(15) -0.10188(12) 0.0373(4) Uani 1 1 d .
H25A H 0.2319 0.0241 -0.0743 0.056 Uiso 1 1 calc R
H25B H 0.1618 0.0735 -0.1733 0.056 Uiso 1 1 calc R
H25C H 0.0244 0.0826 -0.0700 0.056 Uiso 1 1 calc R

loop_
_atom_site_aniso_label
_atom_site_aniso_U_11
_atom_site_aniso_U_22
_atom_site_aniso_U_33
_atom_site_aniso_U_23
_atom_site_aniso_U_13
_atom_site_aniso_U_12
S1 0.01970(17) 0.02005(17) 0.02478(18) 0.00029(12) -0.00502(12) -0.00621(12)
O1 0.0356(6) 0.0294(5) 0.0263(5) 0.0015(4) -0.0017(4) -0.0125(4)
O2 0.0291(5) 0.0224(5) 0.0345(5) -0.0002(4) -0.0094(4) -0.0027(4)
O3 0.0844(11) 0.0603(9) 0.0414(8) -0.0121(7) -0.0253(7) 0.0096(8)
O4 0.1280(15) 0.0329(7) 0.0506(8) -0.0062(6) -0.0447(9) 0.0178(8)
O5 0.0621(9) 0.0227(6) 0.0646(9) -0.0016(6) 0.0202(7) -0.0022(6)
O6 0.0471(7) 0.0333(6) 0.0265(5) -0.0002(4) 0.0001(5) -0.0144(5)
N1 0.0264(6) 0.0211(6) 0.0253(6) 0.0007(4) -0.0061(5) -0.0081(5)
N2 0.0634(10) 0.0434(9) 0.0427(9) -0.0126(7) -0.0334(8) 0.0193(8)
N3 0.0357(7) 0.0217(6) 0.0324(7) -0.0035(5) -0.0016(5) -0.0098(5)
C1 0.0320(7) 0.0222(7) 0.0345(8) -0.0036(6) -0.0136(6) -0.0043(6)
C2 0.0549(10) 0.0234(7) 0.0272(7) 0.0038(6) -0.0168(7) -0.0163(7)
C3 0.0337(7) 0.0204(6) 0.0242(7) -0.0007(5) -0.0080(6) -0.0082(6)
C4 0.0310(7) 0.0202(6) 0.0243(7) -0.0023(5) -0.0071(5) -0.0070(5)
C5 0.0314(8) 0.0287(7) 0.0303(7) 0.0016(6) -0.0012(6) -0.0052(6)
C6 0.0290(8) 0.0319(8) 0.0330(8) 0.0020(6) -0.0063(6) -0.0034(6)
C7 0.0298(7) 0.0270(7) 0.0254(7) 0.0021(5) -0.0084(6) -0.0054(6)
C8 0.0274(7) 0.0234(7) 0.0249(7) -0.0012(5) -0.0067(5) -0.0058(5)
C9 0.0369(8) 0.0263(7) 0.0282(7) 0.0028(6) -0.0097(6) -0.0058(6)
C10 0.0401(8) 0.0243(7) 0.0331(8) -0.0017(6) -0.0110(6) -0.0039(6)
C11 0.0346(8) 0.0297(7) 0.0257(7) 0.0009(6) -0.0057(6) -0.0125(6)
C12 0.0202(7) 0.0317(7) 0.0364(8) -0.0140(6) -0.0055(6) -0.0048(6)
C13 0.0332(8) 0.0429(9) 0.0499(10) -0.0198(8) 0.0065(7) -0.0207(7)
C14 0.0355(10) 0.0730(15) 0.0855(16) -0.0501(13) 0.0173(11) -0.0307(10)
C15 0.0226(9) 0.0975(19) 0.110(2) -0.0707(18) 0.0010(11) -0.0160(11)
C16 0.0348(10) 0.0835(17) 0.0821(16) -0.0529(14) -0.0323(11) 0.0182(11)
C17 0.0317(8) 0.0431(9) 0.0452(9) -0.0224(8) -0.0158(7) 0.0087(7)
C18 0.0345(8) 0.0212(6) 0.0226(6) 0.0011(5) -0.0086(6) -0.0070(6)
C19 0.0456(9) 0.0241(7) 0.0256(7) -0.0025(6) -0.0039(6) -0.0081(6)
C20 0.0433(9) 0.0338(8) 0.0246(7) 0.0012(6) 0.0009(6) -0.0093(7)
C21 0.0417(9) 0.0321(8) 0.0267(7) 0.0071(6) -0.0051(6) -0.0158(7)
C22 0.0389(8) 0.0220(7) 0.0259(7) 0.0033(5) -0.0096(6) -0.0094(6)
C23 0.0306(7) 0.0221(7) 0.0222(6) 0.0006(5) -0.0061(5) -0.0055(5)
C24 0.0398(8) 0.0347(8) 0.0267(7) 0.0023(6) -0.0116(6) -0.0083(7)
C25 0.0445(9) 0.0365(9) 0.0319(8) -0.0025(6) -0.0139(7) -0.0077(7)

loop_
_atom_type_symbol
_atom_type_description
_atom_type_scat_dispersion_real
_atom_type_scat_dispersion_imag
_atom_type_scat_source
C C 0.0181 0.0091 'International Tables Vol C Tables 4.2.6.8 and 6.1.1.4'
H H 0.0000 0.0000 'International Tables Vol C Tables 4.2.6.8 and 6.1.1.4'
N N 0.0311 0.0180 'International Tables Vol C Tables 4.2.6.8 and 6.1.1.4'
O O 0.0492 0.0322 'International Tables Vol C Tables 4.2.6.8 and 6.1.1.4'
S S 0.3331 0.5567 'International Tables Vol C Tables 4.2.6.8 and 6.1.1.4'

loop_
_geom_angle_atom_site_label_1
_geom_angle_atom_site_label_2
_geom_angle_atom_site_label_3
_geom_angle
O1 S1 O2 119.56(6)
O1 S1 N1 108.53(6)
O2 S1 N1 107.12(6)
O1 S1 C12 106.77(7)
O2 S1 C12 105.28(7)
N1 S1 C12 109.25(6)
C1 N1 C11 120.13(11)
C1 N1 S1 116.88(9)
C11 N1 S1 117.74(9)
O3 N2 O4 124.1(2)
O3 N2 C17 117.96(17)
O4 N2 C17 117.76(16)
O5 N3 O6 123.23(13)
O5 N3 C23 117.75(13)
O6 N3 C23 118.95(12)
N1 C1 C2 113.89(12)
N1 C1 H1A 108.8
C2 C1 H1A 108.8
N1 C1 H1B 108.8
C2 C1 H1B 108.8
H1A C1 H1B 107.7
C1 C2 C3 112.99(12)
C1 C2 H2A 109.0
C3 C2 H2A 109.0
C1 C2 H2B 109.0
C3 C2 H2B 109.0
H2A C2 H2B 107.8
C4 C3 C18 111.53(12)
C4 C3 C2 111.59(11)
C18 C3 C2 111.24(12)
C4 C3 H3 107.4
C18 C3 H3 107.4
C2 C3 H3 107.4
C8 C4 C5 111.31(13)
C8 C4 C3 124.65(13)
C5 C4 C3 123.94(13)
C4 C5 C6 103.27(12)
C4 C5 H5A 111.1
C6 C5 H5A 111.1
C4 C5 H5B 111.1
C6 C5 H5B 111.1
H5A C5 H5B 109.1
C5 C6 C7 107.05(12)
C5 C6 H6A 110.3
C7 C6 H6A 110.3
C5 C6 H6B 110.3
C7 C6 H6B 110.3
H6A C6 H6B 108.6
C8 C7 C24 111.51(12)
C8 C7 C9 112.01(12)
C24 C7 C9 107.39(12)
C8 C7 C6 101.58(11)
C24 C7 C6 112.99(13)
C9 C7 C6 111.40(12)
C4 C8 C7 114.16(13)
C4 C8 H8 122.9
C7 C8 H8 122.9
C10 C9 C7 115.86(12)
C10 C9 H9A 108.3
C7 C9 H9A 108.3
C10 C9 H9B 108.3
C7 C9 H9B 108.3
H9A C9 H9B 107.4
C9 C10 C11 113.59(13)
C9 C10 H10A 108.8
C11 C10 H10A 108.8
C9 C10 H10B 108.8
C11 C10 H10B 108.8
H10A C10 H10B 107.7
N1 C11 C10 113.99(12)
N1 C11 H11A 108.8
C10 C11 H11A 108.8
N1 C11 H11B 108.8
C10 C11 H11B 108.8
H11A C11 H11B 107.7
C17 C12 C13 118.59(15)
C17 C12 S1 124.29(14)
C13 C12 S1 116.87(13)
C14 C13 C12 120.2(2)
C14 C13 H13 119.9
C12 C13 H13 119.9
C15 C14 C13 120.7(2)
C15 C14 H14 119.7
C13 C14 H14 119.7
C14 C15 C16 120.49(19)
C14 C15 H15 119.8
C16 C15 H15 119.8
C15 C16 C17 119.8(2)
C15 C16 H16 120.1
C17 C16 H16 120.1
C12 C17 C16 120.3(2)
C12 C17 N2 123.52(15)
C16 C17 N2 116.23(19)
C19 C18 C23 114.94(13)
C19 C18 C3 120.84(13)
C23 C18 C3 124.21(13)
C20 C19 C18 122.42(14)
C20 C19 H19 118.8
C18 C19 H19 118.8
C21 C20 C19 120.28(14)
C21 C20 H20 119.9
C19 C20 H20 119.9
C22 C21 C20 119.23(14)
C22 C21 H21 120.4
C20 C21 H21 120.4
C21 C22 C23 119.24(14)
C21 C22 H22 120.4
C23 C22 H22 120.4
C22 C23 C18 123.81(14)
C22 C23 N3 114.69(12)
C18 C23 N3 121.46(13)
C25 C24 C7 115.12(13)
C25 C24 H24A 108.5
C7 C24 H24A 108.5
C25 C24 H24B 108.5
C7 C24 H24B 108.5
H24A C24 H24B 107.5
C24 C25 H25A 109.5
C24 C25 H25B 109.5
H25A C25 H25B 109.5
C24 C25 H25C 109.5
H25A C25 H25C 109.5
H25B C25 H25C 109.5

loop_
_geom_bond_atom_site_label_1
_geom_bond_atom_site_label_2
_geom_bond_distance
S1 O1 1.4274(10)
S1 O2 1.4306(10)
S1 N1 1.6132(12)
S1 C12 1.7799(14)
O3 N2 1.221(2)
O4 N2 1.225(2)
O5 N3 1.2236(18)
O6 N3 1.2260(17)
N1 C1 1.4828(18)
N1 C11 1.4858(18)
N2 C17 1.469(3)
N3 C23 1.4693(19)
C1 C2 1.533(2)
C1 H1A 0.9900
C1 H1B 0.9900
C2 C3 1.5471(19)
C2 H2A 0.9900
C2 H2B 0.9900
C3 C4 1.5129(19)
C3 C18 1.525(2)
C3 H3 1.0000
C4 C8 1.325(2)
C4 C5 1.513(2)
C5 C6 1.546(2)
C5 H5A 0.9900
C5 H5B 0.9900
C6 C7 1.555(2)
C6 H6A 0.9900
C6 H6B 0.9900
C7 C8 1.5084(19)
C7 C24 1.543(2)
C7 C9 1.546(2)
C8 H8 0.9500
C9 C10 1.531(2)
C9 H9A 0.9900
C9 H9B 0.9900
C10 C11 1.545(2)
C10 H10A 0.9900
C10 H10B 0.9900
C11 H11A 0.9900
C11 H11B 0.9900
C12 C17 1.388(2)
C12 C13 1.392(2)
C13 C14 1.389(3)
C13 H13 0.9500
C14 C15 1.355(4)
C14 H14 0.9500
C15 C16 1.372(4)
C15 H15 0.9500
C16 C17 1.401(3)
C16 H16 0.9500
C18 C19 1.398(2)
C18 C23 1.3985(19)
C19 C20 1.390(2)
C19 H19 0.9500
C20 C21 1.387(2)
C20 H20 0.9500
C21 C22 1.380(2)
C21 H21 0.9500
C22 C23 1.387(2)
C22 H22 0.9500
C24 C25 1.527(2)
C24 H24A 0.9900
C24 H24B 0.9900
C25 H25A 0.9800
C25 H25B 0.9800
C25 H25C 0.9800

loop_
_geom_torsion_atom_site_label_1
_geom_torsion_atom_site_label_2
_geom_torsion_atom_site_label_3
_geom_torsion_atom_site_label_4
_geom_torsion
O1 S1 N1 C1 -42.46(12)
O2 S1 N1 C1 -172.83(10)
C12 S1 N1 C1 73.61(12)
O1 S1 N1 C11 163.04(10)
O2 S1 N1 C11 32.67(12)
C12 S1 N1 C11 -80.89(12)
C11 N1 C1 C2 -119.97(14)
S1 N1 C1 C2 86.16(13)
N1 C1 C2 C3 94.48(15)
C1 C2 C3 C4 -60.37(17)
C1 C2 C3 C18 174.38(12)
C18 C3 C4 C8 -136.62(14)
C2 C3 C4 C8 98.28(17)
C18 C3 C4 C5 47.39(18)
C2 C3 C4 C5 -77.71(17)
C8 C4 C5 C6 8.76(16)
C3 C4 C5 C6 -174.78(13)
C4 C5 C6 C7 -15.19(16)
C5 C6 C7 C8 15.72(15)
C5 C6 C7 C24 135.30(13)
C5 C6 C7 C9 -103.70(14)
C5 C4 C8 C7 1.59(17)
C3 C4 C8 C7 -174.84(12)
C24 C7 C8 C4 -131.68(14)
C9 C7 C8 C4 107.93(15)
C6 C7 C8 C4 -11.06(16)
C8 C7 C9 C10 -53.29(17)
C24 C7 C9 C10 -176.05(13)
C6 C7 C9 C10 59.73(17)
C7 C9 C10 C11 82.28(17)
C1 N1 C11 C10 124.58(14)
S1 N1 C11 C10 -81.77(14)
C9 C10 C11 N1 -126.66(14)
O1 S1 C12 C17 12.56(15)
O2 S1 C12 C17 140.62(13)
N1 S1 C12 C17 -104.63(13)
O1 S1 C12 C13 -161.59(11)
O2 S1 C12 C13 -33.53(13)
N1 S1 C12 C13 81.22(13)
C17 C12 C13 C14 1.9(2)
S1 C12 C13 C14 176.43(13)
C12 C13 C14 C15 -2.9(3)
C13 C14 C15 C16 1.6(3)
C14 C15 C16 C17 0.7(3)
C13 C12 C17 C16 0.3(2)
S1 C12 C17 C16 -173.73(13)
C13 C12 C17 N2 179.93(14)
S1 C12 C17 N2 5.9(2)
C15 C16 C17 C12 -1.6(3)
C15 C16 C17 N2 178.73(17)
O3 N2 C17 C12 -112.90(19)
O4 N2 C17 C12 71.3(2)
O3 N2 C17 C16 66.7(2)
O4 N2 C17 C16 -109.1(2)
C4 C3 C18 C19 -80.52(16)
C2 C3 C18 C19 44.77(18)
C4 C3 C18 C23 99.89(16)
C2 C3 C18 C23 -134.82(15)
C23 C18 C19 C20 -1.7(2)
C3 C18 C19 C20 178.67(14)
C18 C19 C20 C21 2.5(2)
C19 C20 C21 C22 -0.6(2)
C20 C21 C22 C23 -1.9(2)
C21 C22 C23 C18 2.7(2)
C21 C22 C23 N3 -174.78(13)
C19 C18 C23 C22 -0.9(2)
C3 C18 C23 C22 178.70(13)
C19 C18 C23 N3 176.45(13)
C3 C18 C23 N3 -3.9(2)
O5 N3 C23 C22 -39.1(2)
O6 N3 C23 C22 138.09(14)
O5 N3 C23 C18 143.31(16)
O6 N3 C23 C18 -39.5(2)
C8 C7 C24 C25 47.44(18)
C9 C7 C24 C25 170.50(13)
C6 C7 C24 C25 -66.25(18)
